data_4314515
loop_
_publ_author_name
'Brenton L. Drake'
'Fernande Grandjean'
'Michael J. Kangas'
'Edem K. Okudzeto'
'Amar B. Karki'
'Moulay T. Sougrati'
'David P. Young'
'Gary J. Long'
'Julia Y. Chan'

_publ_section_title
;
 Crystal Growth, Transport, and the Structural and Magnetic Properties of
 Ln4FeGa12 with Ln = Y, Tb, Dy, Ho, and Er
;
_journal_name_full 'Inorganic Chemistry'
_journal_page_first 445
_journal_page_last 456
_journal_paper_doi 10.1021/ic9013202
_journal_volume 49
_journal_year 2010
_chemical_formula_sum 'Er4 Fe Ga12'
_chemical_formula_weight 1561.53
_chemical_name_systematic
; 
 ? 
;
_space_group_IT_number 229
_symmetry_cell_setting cubic
_symmetry_space_group_name_Hall '-I 4 2 3'
_symmetry_space_group_name_H-M 'I m -3 m'
_atom_sites_solution_primary direct
_atom_sites_solution_secondary difmap
_audit_creation_method SHELXL-97
_cell_angle_alpha 90.00
_cell_angle_beta 90.00
_cell_angle_gamma 90.00
_cell_formula_units_Z 2
_cell_length_a 8.4720(4)
_cell_length_b 8.4720(4)
_cell_length_c 8.4720(4)
_cell_measurement_reflns_used 189
_cell_measurement_temperature 298(2)
_cell_measurement_theta_max 30.508
_cell_measurement_theta_min 1.018
_cell_volume 608.08(5)
_computing_cell_refinement 'Denzo and Scalepack (Otwinowski & Minor, 1997)'
_computing_data_collection 'Denzo and Scalepack (Otwinowski & Minor, 1997)'
_computing_publication_material 'SHELXL-97 (Sheldrick, 1997)'
_computing_structure_refinement 'SHELXL-97 (Sheldrick, 1997)'
_computing_structure_solution 'SHELXS-97 (Sheldrick, 1990)'
_diffrn_ambient_temperature 298(2)
_diffrn_measured_fraction_theta_full 0.605
_diffrn_measured_fraction_theta_max 0.605
_diffrn_measurement_device_type 'KappaCCD (with Oxford Cryostram)'
_diffrn_measurement_method ' \w scans \k offsets'
_diffrn_radiation_monochromator graphite
_diffrn_radiation_source 'fine-focus sealed tube'
_diffrn_radiation_type MoK\a
_diffrn_radiation_wavelength 0.71073
_diffrn_reflns_av_R_equivalents 0.0131
_diffrn_reflns_av_sigmaI/netI 0.0165
_diffrn_reflns_limit_h_max 12
_diffrn_reflns_limit_h_min -12
_diffrn_reflns_limit_k_max 8
_diffrn_reflns_limit_k_min -8
_diffrn_reflns_limit_l_max 7
_diffrn_reflns_limit_l_min -8
_diffrn_reflns_number 164
_diffrn_reflns_theta_full 30.45
_diffrn_reflns_theta_max 30.45
_diffrn_reflns_theta_min 4.81
_exptl_absorpt_coefficient_mu 54.431
_exptl_absorpt_correction_T_max 0.195
_exptl_absorpt_correction_T_min 0.178
_exptl_absorpt_correction_type multi-scan
_exptl_absorpt_process_details 'HKL Scalepack (Otwinowski & Minor 1997)'
_exptl_crystal_colour silver
_exptl_crystal_density_diffrn 8.528
_exptl_crystal_density_method 'not measured'
_exptl_crystal_description 'cubic fragment'
_exptl_crystal_F_000 1340
_exptl_crystal_size_max 0.03
_exptl_crystal_size_mid 0.03
_exptl_crystal_size_min 0.03
_refine_diff_density_max 1.241
_refine_diff_density_min -2.456
_refine_diff_density_rms 0.299
_refine_ls_extinction_coef 0.00157(18)
_refine_ls_extinction_expression Fc^*^=kFc[1+0.001xFc^2^\l^3^/sin(2\q)]^-1/4^
_refine_ls_extinction_method SHELXL
_refine_ls_goodness_of_fit_ref 1.989
_refine_ls_hydrogen_treatment none
_refine_ls_matrix_type full
_refine_ls_number_parameters 10
_refine_ls_number_reflns 72
_refine_ls_number_restraints 0
_refine_ls_restrained_S_all 1.989
_refine_ls_R_factor_all 0.0255
_refine_ls_R_factor_gt 0.0201
_refine_ls_shift/su_max 0.003
_refine_ls_shift/su_mean 0.001
_refine_ls_structure_factor_coef Fsqd
_refine_ls_weighting_details 'calc w=1/[\s^2^(Fo^2^)+(0.0132P)^2^+8.3309P] where P=(Fo^2^+2Fc^2^)/3'
_refine_ls_weighting_scheme calc
_refine_ls_wR_factor_gt 0.0534
_refine_ls_wR_factor_ref 0.0581
_reflns_number_gt 101
_reflns_number_total 109
_reflns_threshold_expression >2sigma(I)
_cod_data_source_file ic9013202_si_002_5.cif
_cod_data_source_block Er4FeGa12
_cod_database_code 4314515

loop_
_symmetry_equiv_pos_as_xyz
'x, y, z'
'x, z, y'
'y, -z, x'
'y, x, -z'
'x, -z, y'
'-z, y, x'
'z, x, -y'
'y, z, -x'
'z, y, -x'
'-z, x, -y'
'x, z, -y'
'y, -z, -x'
'x, -z, -y'
'-z, y, -x'
'x, -y, z'
'y, -x, z'
'x, -y, -z'
'y, -x, -z'
'-y, -z, -x'
'-x, -y, z'
'-y, -x, -z'
'-z, -x, -y'
'-z, -y, -x'
'z, -x, -y'
'x+1/2, y+1/2, z+1/2'
'x+1/2, z+1/2, y+1/2'
'y+1/2, -z+1/2, x+1/2'
'y+1/2, x+1/2, -z+1/2'
'x+1/2, -z+1/2, y+1/2'
'-z+1/2, y+1/2, x+1/2'
'z+1/2, x+1/2, -y+1/2'
'y+1/2, z+1/2, -x+1/2'
'z+1/2, y+1/2, -x+1/2'
'-z+1/2, x+1/2, -y+1/2'
'x+1/2, z+1/2, -y+1/2'
'y+1/2, -z+1/2, -x+1/2'
'x+1/2, -z+1/2, -y+1/2'
'-z+1/2, y+1/2, -x+1/2'
'x+1/2, -y+1/2, z+1/2'
'y+1/2, -x+1/2, z+1/2'
'x+1/2, -y+1/2, -z+1/2'
'y+1/2, -x+1/2, -z+1/2'
'-y+1/2, -z+1/2, -x+1/2'
'-x+1/2, -y+1/2, z+1/2'
'-y+1/2, -x+1/2, -z+1/2'
'-z+1/2, -x+1/2, -y+1/2'
'-z+1/2, -y+1/2, -x+1/2'
'z+1/2, -x+1/2, -y+1/2'
'-x, -y, -z'
'-x, -z, -y'
'-y, z, -x'
'-y, -x, z'
'-x, z, -y'
'z, -y, -x'
'-z, -x, y'
'-y, -z, x'
'-z, -y, x'
'z, -x, y'
'-x, -z, y'
'-y, z, x'
'-x, z, y'
'z, -y, x'
'-x, y, -z'
'-y, x, -z'
'-x, y, z'
'-y, x, z'
'y, z, x'
'x, y, -z'
'y, x, z'
'z, x, y'
'z, y, x'
'-z, x, y'
'-x+1/2, -y+1/2, -z+1/2'
'-x+1/2, -z+1/2, -y+1/2'
'-y+1/2, z+1/2, -x+1/2'
'-y+1/2, -x+1/2, z+1/2'
'-x+1/2, z+1/2, -y+1/2'
'z+1/2, -y+1/2, -x+1/2'
'-z+1/2, -x+1/2, y+1/2'
'-y+1/2, -z+1/2, x+1/2'
'-z+1/2, -y+1/2, x+1/2'
'z+1/2, -x+1/2, y+1/2'
'-x+1/2, -z+1/2, y+1/2'
'-y+1/2, z+1/2, x+1/2'
'-x+1/2, z+1/2, y+1/2'
'z+1/2, -y+1/2, x+1/2'
'-x+1/2, y+1/2, -z+1/2'
'-y+1/2, x+1/2, -z+1/2'
'-x+1/2, y+1/2, z+1/2'
'-y+1/2, x+1/2, z+1/2'
'y+1/2, z+1/2, x+1/2'
'x+1/2, y+1/2, -z+1/2'
'y+1/2, x+1/2, z+1/2'
'z+1/2, x+1/2, y+1/2'
'z+1/2, y+1/2, x+1/2'
'-z+1/2, x+1/2, y+1/2'

loop_
_atom_site_label
_atom_site_type_symbol
_atom_site_fract_x
_atom_site_fract_y
_atom_site_fract_z
_atom_site_U_iso_or_equiv
_atom_site_adp_type
_atom_site_occupancy
_atom_site_symmetry_multiplicity
_atom_site_calc_flag
_atom_site_refinement_flags
_atom_site_disorder_assembly
_atom_site_disorder_group
Er1 Er 0.2500 0.2500 0.2500 0.0084(4) Uani 1 12 d S . .
Fe1 Fe 0.0000 0.0000 0.0000 0.043(4) Uani 1 48 d S . .
Ga1 Ga 0.2500 0.0000 0.5000 0.0159(12) Uani 1 8 d S . .
Ga2 Ga 0.262(2) 0.0000 0.0000 0.0218(12) Uani 1 8 d S . .

loop_
_atom_site_aniso_label
_atom_site_aniso_U_11
_atom_site_aniso_U_22
_atom_site_aniso_U_33
_atom_site_aniso_U_23
_atom_site_aniso_U_13
_atom_site_aniso_U_12
Er1 0.0084(4) 0.0084(4) 0.0084(4) 0.0007(4) 0.0007(4) 0.0007(4)
Fe1 0.043(4) 0.043(4) 0.043(4) 0.000 0.000 0.000
Ga1 0.032(4) 0.0078(11) 0.0078(11) 0.000 0.000 0.000
Ga2 0.049(4) 0.0082(12) 0.0082(12) 0.000 0.000 0.000

loop_
_atom_type_symbol
_atom_type_description
_atom_type_scat_dispersion_real
_atom_type_scat_dispersion_imag
_atom_type_scat_source
Er Er -0.2586 4.9576 'International Tables Vol C Tables 4.2.6.8 and 6.1.1.4'
Fe Fe 0.3463 0.8444 'International Tables Vol C Tables 4.2.6.8 and 6.1.1.4'
Ga Ga 0.2307 1.6083 'International Tables Vol C Tables 4.2.6.8 and 6.1.1.4'

loop_
_geom_angle_atom_site_label_1
_geom_angle_atom_site_label_2
_geom_angle_atom_site_label_3
_geom_angle
_geom_angle_site_symmetry_1
_geom_angle_site_symmetry_3
_geom_angle_publ_flag
Ga1 Er1 Ga1 120.0 76_554 . ?
Ga1 Er1 Ga1 180.0 76_554 4_556 ?
Ga1 Er1 Ga1 60.0 . 4_556 ?
Ga1 Er1 Ga1 60.0 76_554 73 ?
Ga1 Er1 Ga1 180.0 . 73 ?
Ga1 Er1 Ga1 120.0 4_556 73 ?
Ga1 Er1 Ga1 120.0 76_554 3_565 ?
Ga1 Er1 Ga1 120.0 . 3_565 ?
Ga1 Er1 Ga1 60.0 4_556 3_565 ?
Ga1 Er1 Ga1 60.0 73 3_565 ?
Ga1 Er1 Ga1 60.0 76_554 75_545 ?
Ga1 Er1 Ga1 60.0 . 75_545 ?
Ga1 Er1 Ga1 120.0 4_556 75_545 ?
Ga1 Er1 Ga1 120.0 73 75_545 ?
Ga1 Er1 Ga1 180.0 3_565 75_545 ?
Ga1 Er1 Ga2 90.000(1) 76_554 76 ?
Ga1 Er1 Ga2 58.5(3) . 76 ?
Ga1 Er1 Ga2 90.0 4_556 76 ?
Ga1 Er1 Ga2 121.5(3) 73 76 ?
Ga1 Er1 Ga2 121.5(3) 3_565 76 ?
Ga1 Er1 Ga2 58.5(3) 75_545 76 ?
Ga1 Er1 Ga2 90.0 76_554 4 ?
Ga1 Er1 Ga2 121.5(3) . 4 ?
Ga1 Er1 Ga2 90.000(1) 4_556 4 ?
Ga1 Er1 Ga2 58.5(3) 73 4 ?
Ga1 Er1 Ga2 58.5(3) 3_565 4 ?
Ga1 Er1 Ga2 121.5(3) 75_545 4 ?
Ga2 Er1 Ga2 180.0 76 4 ?
Ga1 Er1 Ga2 121.5(3) 76_554 73 ?
Ga1 Er1 Ga2 90.0 . 73 ?
Ga1 Er1 Ga2 58.5(3) 4_556 73 ?
Ga1 Er1 Ga2 90.000(1) 73 73 ?
Ga1 Er1 Ga2 58.5(3) 3_565 73 ?
Ga1 Er1 Ga2 121.5(3) 75_545 73 ?
Ga2 Er1 Ga2 63.0(6) 76 73 ?
Ga2 Er1 Ga2 117.0(6) 4 73 ?
Ga1 Er1 Ga2 121.5(3) 76_554 3 ?
Ga1 Er1 Ga2 58.5(3) . 3 ?
Ga1 Er1 Ga2 58.5(3) 4_556 3 ?
Ga1 Er1 Ga2 121.5(3) 73 3 ?
Ga1 Er1 Ga2 90.000(1) 3_565 3 ?
Ga1 Er1 Ga2 90.000(1) 75_545 3 ?
Ga2 Er1 Ga2 117.0(6) 76 3 ?
Ga2 Er1 Ga2 63.0(6) 4 3 ?
Ga2 Er1 Ga2 117.0(6) 73 3 ?
Ga1 Er1 Ga2 58.5(3) 76_554 75 ?
Ga1 Er1 Ga2 121.5(3) . 75 ?
Ga1 Er1 Ga2 121.5(3) 4_556 75 ?
Ga1 Er1 Ga2 58.5(3) 73 75 ?
Ga1 Er1 Ga2 90.000(1) 3_565 75 ?
Ga1 Er1 Ga2 90.000(1) 75_545 75 ?
Ga2 Er1 Ga2 63.0(6) 76 75 ?
Ga2 Er1 Ga2 117.0(6) 4 75 ?
Ga2 Er1 Ga2 63.0(6) 73 75 ?
Ga2 Er1 Ga2 180.0(7) 3 75 ?
Ga1 Er1 Ga2 58.5(3) 76_554 . ?
Ga1 Er1 Ga2 90.000(1) . . ?
Ga1 Er1 Ga2 121.5(3) 4_556 . ?
Ga1 Er1 Ga2 90.0 73 . ?
Ga1 Er1 Ga2 121.5(3) 3_565 . ?
Ga1 Er1 Ga2 58.5(3) 75_545 . ?
Ga2 Er1 Ga2 117.0(6) 76 . ?
Ga2 Er1 Ga2 63.0(6) 4 . ?
Ga2 Er1 Ga2 180.0 73 . ?
Ga2 Er1 Ga2 63.0(6) 3 . ?
Ga2 Er1 Ga2 117.0(6) 75 . ?
Ga2 Fe1 Ga2 180.000(1) 52 4 ?
Ga2 Fe1 Ga2 90.0 52 49 ?
Ga2 Fe1 Ga2 90.0 4 49 ?
Ga2 Fe1 Ga2 90.000(1) 52 3 ?
Ga2 Fe1 Ga2 90.000(1) 4 3 ?
Ga2 Fe1 Ga2 90.000(1) 49 3 ?
Ga2 Fe1 Ga2 90.000(1) 52 51 ?
Ga2 Fe1 Ga2 90.000(1) 4 51 ?
Ga2 Fe1 Ga2 90.000(1) 49 51 ?
Ga2 Fe1 Ga2 180.000(1) 3 51 ?
Ga2 Fe1 Ga2 90.0 52 . ?
Ga2 Fe1 Ga2 90.0 4 . ?
Ga2 Fe1 Ga2 180.0 49 . ?
Ga2 Fe1 Ga2 90.0 3 . ?
Ga2 Fe1 Ga2 90.0 51 . ?
Ga2 Ga1 Ga2 121.6(3) 76 3 ?
Ga2 Ga1 Ga2 87.3(5) 76 28_545 ?
Ga2 Ga1 Ga2 121.6(3) 3 28_545 ?
Ga2 Ga1 Ga2 121.6(3) 76 51_556 ?
Ga2 Ga1 Ga2 87.3(5) 3 51_556 ?
Ga2 Ga1 Ga2 121.6(3) 28_545 51_556 ?
Ga2 Ga1 Er1 60.79(15) 76 4_556 ?
Ga2 Ga1 Er1 119.21(15) 3 4_556 ?
Ga2 Ga1 Er1 119.21(15) 28_545 4_556 ?
Ga2 Ga1 Er1 60.79(15) 51_556 4_556 ?
Ga2 Ga1 Ga1 59.22(15) 76 27 ?
Ga2 Ga1 Ga1 178.6(3) 3 27 ?
Ga2 Ga1 Ga1 59.22(15) 28_545 27 ?
Ga2 Ga1 Ga1 91.4(3) 51_556 27 ?
Er1 Ga1 Ga1 60.0 4_556 27 ?
Ga2 Ga1 Er1 119.21(15) 76 3 ?
Ga2 Ga1 Er1 60.79(15) 3 3 ?
Ga2 Ga1 Er1 60.79(15) 28_545 3 ?
Ga2 Ga1 Er1 119.21(15) 51_556 3 ?
Er1 Ga1 Er1 180.0 4_556 3 ?
Ga1 Ga1 Er1 120.0 27 3 ?
Ga2 Ga1 Ga1 178.6(3) 76 52 ?
Ga2 Ga1 Ga1 59.22(15) 3 52 ?
Ga2 Ga1 Ga1 91.4(3) 28_545 52 ?
Ga2 Ga1 Ga1 59.22(15) 51_556 52 ?
Er1 Ga1 Ga1 120.0 4_556 52 ?
Ga1 Ga1 Ga1 120.0 27 52 ?
Er1 Ga1 Ga1 60.0 3 52 ?
Ga2 Ga1 Er1 60.79(15) 76 . ?
Ga2 Ga1 Er1 60.79(15) 3 . ?
Ga2 Ga1 Er1 119.21(15) 28_545 . ?
Ga2 Ga1 Er1 119.21(15) 51_556 . ?
Er1 Ga1 Er1 90.0 4_556 . ?
Ga1 Ga1 Er1 120.0 27 . ?
Er1 Ga1 Er1 90.0 3 . ?
Ga1 Ga1 Er1 120.0 52 . ?
Ga2 Ga1 Ga1 91.4(3) 76 4_556 ?
Ga2 Ga1 Ga1 59.22(15) 3 4_556 ?
Ga2 Ga1 Ga1 178.6(3) 28_545 4_556 ?
Ga2 Ga1 Ga1 59.22(15) 51_556 4_556 ?
Er1 Ga1 Ga1 60.0 4_556 4_556 ?
Ga1 Ga1 Ga1 120.0 27 4_556 ?
Er1 Ga1 Ga1 120.0 3 4_556 ?
Ga1 Ga1 Ga1 90.0 52 4_556 ?
Er1 Ga1 Ga1 60.0 . 4_556 ?
Ga2 Ga1 Er1 119.21(15) 76 30_545 ?
Ga2 Ga1 Er1 119.21(15) 3 30_545 ?
Ga2 Ga1 Er1 60.79(15) 28_545 30_545 ?
Ga2 Ga1 Er1 60.79(15) 51_556 30_545 ?
Er1 Ga1 Er1 90.0 4_556 30_545 ?
Ga1 Ga1 Er1 60.0 27 30_545 ?
Er1 Ga1 Er1 90.0 3 30_545 ?
Ga1 Ga1 Er1 60.0 52 30_545 ?
Er1 Ga1 Er1 180.0 . 30_545 ?
Ga1 Ga1 Er1 120.0 4_556 30_545 ?
Ga2 Ga1 Ga1 59.22(15) 76 75_545 ?
Ga2 Ga1 Ga1 91.4(3) 3 75_545 ?
Ga2 Ga1 Ga1 59.22(15) 28_545 75_545 ?
Ga2 Ga1 Ga1 178.6(3) 51_556 75_545 ?
Er1 Ga1 Ga1 120.0 4_556 75_545 ?
Ga1 Ga1 Ga1 90.0 27 75_545 ?
Er1 Ga1 Ga1 60.0 3 75_545 ?
Ga1 Ga1 Ga1 120.0 52 75_545 ?
Er1 Ga1 Ga1 60.0 . 75_545 ?
Ga1 Ga1 Ga1 120.0 4_556 75_545 ?
Er1 Ga1 Ga1 120.0 30_545 75_545 ?
Fe1 Ga2 Ga1 133.6(3) . 76_554 ?
Fe1 Ga2 Ga1 133.6(3) . 75_545 ?
Ga1 Ga2 Ga1 61.6(3) 76_554 75_545 ?
Fe1 Ga2 Ga1 133.6(3) . 28_545 ?
Ga1 Ga2 Ga1 92.7(5) 76_554 28_545 ?
Ga1 Ga2 Ga1 61.6(3) 75_545 28_545 ?
Fe1 Ga2 Ga1 133.6(3) . 27_554 ?
Ga1 Ga2 Ga1 61.6(3) 76_554 27_554 ?
Ga1 Ga2 Ga1 92.7(5) 75_545 27_554 ?
Ga1 Ga2 Ga1 61.6(3) 28_545 27_554 ?
Fe1 Ga2 Er1 88.1(3) . 30_544 ?
Ga1 Ga2 Er1 122.3(4) 76_554 30_544 ?
Ga1 Ga2 Er1 122.3(4) 75_545 30_544 ?
Ga1 Ga2 Er1 60.73(13) 28_545 30_544 ?
Ga1 Ga2 Er1 60.73(13) 27_554 30_544 ?
Fe1 Ga2 Er1 88.1(3) . . ?
Ga1 Ga2 Er1 60.73(13) 76_554 . ?
Ga1 Ga2 Er1 60.73(13) 75_545 . ?
Ga1 Ga2 Er1 122.3(4) 28_545 . ?
Ga1 Ga2 Er1 122.3(4) 27_554 . ?
Er1 Ga2 Er1 176.3(7) 30_544 . ?
Fe1 Ga2 Er1 88.1(3) . 3 ?
Ga1 Ga2 Er1 122.3(4) 76_554 3 ?
Ga1 Ga2 Er1 60.73(13) 75_545 3 ?
Ga1 Ga2 Er1 60.73(13) 28_545 3 ?
Ga1 Ga2 Er1 122.3(4) 27_554 3 ?
Er1 Ga2 Er1 89.94(2) 30_544 3 ?
Er1 Ga2 Er1 89.94(2) . 3 ?
Fe1 Ga2 Er1 88.1(3) . 4 ?
Ga1 Ga2 Er1 60.73(13) 76_554 4 ?
Ga1 Ga2 Er1 122.3(4) 75_545 4 ?
Ga1 Ga2 Er1 122.3(4) 28_545 4 ?
Ga1 Ga2 Er1 60.73(13) 27_554 4 ?
Er1 Ga2 Er1 89.94(2) 30_544 4 ?
Er1 Ga2 Er1 89.94(2) . 4 ?
Er1 Ga2 Er1 176.3(7) 3 4 ?

loop_
_geom_bond_atom_site_label_1
_geom_bond_atom_site_label_2
_geom_bond_distance
_geom_bond_site_symmetry_2
_geom_bond_publ_flag
Er1 Ga1 2.99530(14) 76_554 ?
Er1 Ga1 2.99530(14) . ?
Er1 Ga1 2.99530(14) 4_556 ?
Er1 Ga1 2.99530(14) 73 ?
Er1 Ga1 2.99530(14) 3_565 ?
Er1 Ga1 2.99530(14) 75_545 ?
Er1 Ga2 2.9969(6) 76 ?
Er1 Ga2 2.9969(6) 4 ?
Er1 Ga2 2.9969(6) 73 ?
Er1 Ga2 2.9969(6) 3 ?
Er1 Ga2 2.9969(7) 75 ?
Er1 Ga2 2.9969(6) . ?
Fe1 Ga2 2.216(18) 52 ?
Fe1 Ga2 2.216(18) 4 ?
Fe1 Ga2 2.216(18) 49 ?
Fe1 Ga2 2.216(18) 3 ?
Fe1 Ga2 2.216(18) 51 ?
Fe1 Ga2 2.216(18) . ?
Ga1 Ga2 2.927(13) 76 ?
Ga1 Ga2 2.927(13) 3 ?
Ga1 Ga2 2.927(13) 28_545 ?
Ga1 Ga2 2.927(13) 51_556 ?
Ga1 Er1 2.99530(15) 4_556 ?
Ga1 Ga1 2.99530(14) 27 ?
Ga1 Er1 2.99530(14) 3 ?
Ga1 Ga1 2.99530(14) 52 ?
Ga1 Ga1 2.99530(14) 4_556 ?
Ga1 Er1 2.99530(14) 30_545 ?
Ga1 Ga1 2.99530(14) 75_545 ?
Ga2 Ga1 2.927(13) 76_554 ?
Ga2 Ga1 2.927(13) 75_545 ?
Ga2 Ga1 2.927(13) 28_545 ?
Ga2 Ga1 2.927(13) 27_554 ?
Ga2 Er1 2.9969(6) 30_544 ?
Ga2 Er1 2.9969(6) 3 ?
Ga2 Er1 2.9969(6) 4 ?
